data_4022697
loop_
_publ_author_name
'Paul Evans'

_publ_section_title
;
 The Double Reduction of Cyclic Sulfonamides for the Synthesis of
 (4S-Phenylpyrrolidin-2R-yl)methanol and 2S-Methyl-4S-phenylpyrrolidine
;
_journal_name_full 'Journal of Organic Chemistry'
_journal_page_first 1830
_journal_page_last 1833
_journal_paper_doi 10.1021/jo062189o
_journal_volume 72
_journal_year 2007
_chemical_absolute_configuration ad
_chemical_formula_sum 'C11 H13 N O2 S'
_chemical_formula_weight 223.28
_chemical_name_systematic
; 
 ? 
;
_space_group_IT_number 19
_symmetry_cell_setting orthorhombic
_symmetry_space_group_name_Hall 'P 2ac 2ab'
_symmetry_space_group_name_H-M 'P 21 21 21'
_atom_sites_solution_hydrogens difmap
_atom_sites_solution_primary direct
_atom_sites_solution_secondary difmap
_audit_creation_method SHELXL-97
_cell_angle_alpha 90.00
_cell_angle_beta 90.00
_cell_angle_gamma 90.00
_cell_formula_units_Z 4
_cell_length_a 8.9647(10)
_cell_length_b 9.7275(11)
_cell_length_c 12.0253(13)
_cell_measurement_reflns_used 7141
_cell_measurement_temperature 100(2)
_cell_measurement_theta_max 31.09
_cell_measurement_theta_min 2.27
_cell_volume 1048.7(2)
_computing_cell_refinement 'Bruker SMART'
_computing_data_collection 'Bruker SMART'
_computing_data_reduction 'Bruker SAINT'
_computing_molecular_graphics 'Bruker SHELXTL'
_computing_publication_material 'Bruker SHELXTL'
_computing_structure_refinement 'SHELXL-97 (Sheldrick, 1997)'
_computing_structure_solution 'SHELXS-97 (Sheldrick, 1990)'
_diffrn_ambient_temperature 100(2)
_diffrn_measured_fraction_theta_full 0.999
_diffrn_measured_fraction_theta_max 0.999
_diffrn_measurement_device_type 'CCD area detector'
_diffrn_measurement_method 'phi and omega scans'
_diffrn_radiation_monochromator graphite
_diffrn_radiation_source 'fine-focus sealed tube'
_diffrn_radiation_type MoK\a
_diffrn_radiation_wavelength 0.71073
_diffrn_reflns_av_R_equivalents 0.0238
_diffrn_reflns_av_sigmaI/netI 0.0215
_diffrn_reflns_limit_h_max 11
_diffrn_reflns_limit_h_min -11
_diffrn_reflns_limit_k_max 12
_diffrn_reflns_limit_k_min -12
_diffrn_reflns_limit_l_max 15
_diffrn_reflns_limit_l_min -15
_diffrn_reflns_number 9560
_diffrn_reflns_theta_full 27.99
_diffrn_reflns_theta_max 27.99
_diffrn_reflns_theta_min 2.69
_exptl_absorpt_coefficient_mu 0.287
_exptl_absorpt_correction_T_max 0.8700
_exptl_absorpt_correction_T_min 0.6985
_exptl_absorpt_correction_type multi-scan
_exptl_absorpt_process_details SADABS
_exptl_crystal_colour colourless
_exptl_crystal_density_diffrn 1.414
_exptl_crystal_density_method 'not measured'
_exptl_crystal_description pyramid
_exptl_crystal_F_000 472
_exptl_crystal_size_max 0.60
_exptl_crystal_size_mid 0.50
_exptl_crystal_size_min 0.50
_refine_diff_density_max 0.447
_refine_diff_density_min -0.187
_refine_diff_density_rms 0.061
_refine_ls_abs_structure_details 'Flack H D (1983), Acta Cryst. A39, 876-881'
_refine_ls_abs_structure_Flack 0.00(6)
_refine_ls_extinction_method none
_refine_ls_goodness_of_fit_ref 1.065
_refine_ls_hydrogen_treatment refall
_refine_ls_matrix_type full
_refine_ls_number_parameters 188
_refine_ls_number_reflns 2504
_refine_ls_number_restraints 0
_refine_ls_restrained_S_all 1.065
_refine_ls_R_factor_all 0.0319
_refine_ls_R_factor_gt 0.0309
_refine_ls_shift/su_max 0.009
_refine_ls_shift/su_mean 0.001
_refine_ls_structure_factor_coef Fsqd
_refine_ls_weighting_details 'calc w=1/[\s^2^(Fo^2^)+(0.0573P)^2^+0.0891P] where P=(Fo^2^+2Fc^2^)/3'
_refine_ls_weighting_scheme calc
_refine_ls_wR_factor_gt 0.0778
_refine_ls_wR_factor_ref 0.0790
_reflns_number_gt 2424
_reflns_number_total 2504
_reflns_threshold_expression >2sigma(I)
_cod_data_source_file jo062189osi20061207_073035.cif
_cod_data_source_block eva03
_cod_depositor_comments
;
The following automatic conversions were performed:
'_symmetry_cell_setting' value 'Orthorhombic' changed to 'orthorhombic'
according to '/home/saulius/struct/CIF-dictionaries/cif_core.dic'
dictionary named 'cif_core.dic' version 2.4.1 from 2010-06-29.

Automatic conversion script
Id: cif_fix_enum 1527 2010-12-29 10:47:43Z saulius 
;
_cod_database_code 4022697

loop_
_symmetry_equiv_pos_as_xyz
'x, y, z'
'-x+1/2, -y, z+1/2'
'-x, y+1/2, -z+1/2'
'x+1/2, -y+1/2, -z'

loop_
_atom_site_label
_atom_site_type_symbol
_atom_site_fract_x
_atom_site_fract_y
_atom_site_fract_z
_atom_site_U_iso_or_equiv
_atom_site_adp_type
_atom_site_occupancy
_atom_site_symmetry_multiplicity
_atom_site_calc_flag
O1 O 0.18332(13) 0.70501(12) 0.87934(9) 0.0254(2) Uani 1 1 d
O2 O -0.01345(12) 0.82615(11) 0.77806(9) 0.0252(2) Uani 1 1 d
S S 0.14251(4) 0.79702(3) 0.79183(3) 0.01771(10) Uani 1 1 d
C1 C 0.21068(15) 0.73574(14) 0.66396(11) 0.0163(3) Uani 1 1 d
C2 C 0.17334(16) 0.60220(14) 0.63335(13) 0.0201(3) Uani 1 1 d
H2 H 0.119(2) 0.551(2) 0.6793(14) 0.018(4) Uiso 1 1 d
C3 C 0.21687(17) 0.55423(18) 0.52980(14) 0.0254(3) Uani 1 1 d
H3 H 0.197(2) 0.461(2) 0.5105(17) 0.031(5) Uiso 1 1 d
C4 C 0.29583(18) 0.63864(19) 0.45911(14) 0.0282(3) Uani 1 1 d
H4 H 0.323(2) 0.607(2) 0.3901(19) 0.033(5) Uiso 1 1 d
C5 C 0.33302(18) 0.77158(18) 0.49038(13) 0.0256(3) Uani 1 1 d
H5 H 0.389(2) 0.828(2) 0.4389(17) 0.032(5) Uiso 1 1 d
C6 C 0.29088(15) 0.82330(15) 0.59440(12) 0.0192(3) Uani 1 1 d
C7 C 0.33704(18) 0.96520(15) 0.63205(13) 0.0238(3) Uani 1 1 d
H7 H 0.355(3) 1.022(2) 0.5710(16) 0.038(6) Uiso 1 1 d
C8 C 0.21412(18) 1.02772(14) 0.70472(14) 0.0251(3) Uani 1 1 d
H8A H 0.111(2) 1.0206(18) 0.6758(14) 0.017(4) Uiso 1 1 d
H8B H 0.236(2) 1.117(2) 0.7261(16) 0.026(5) Uiso 1 1 d
N N 0.22701(14) 0.94588(13) 0.80942(10) 0.0219(3) Uani 1 1 d
C9 C 0.39317(18) 0.94996(17) 0.83142(13) 0.0256(3) Uani 1 1 d
H9 H 0.4057(19) 1.040(2) 0.8642(16) 0.023(5) Uiso 1 1 d
C11 C 0.4561(2) 0.8434(2) 0.90952(16) 0.0348(4) Uani 1 1 d
H11A H 0.552(3) 0.864(3) 0.926(2) 0.050(7) Uiso 1 1 d
H11B H 0.456(2) 0.752(2) 0.8780(18) 0.023(4) Uiso 1 1 d
H11C H 0.411(3) 0.845(3) 0.977(3) 0.070(9) Uiso 1 1 d
C10 C 0.46763(17) 0.95385(17) 0.71546(15) 0.0279(3) Uani 1 1 d
H10A H 0.527(2) 0.872(2) 0.698(2) 0.044(6) Uiso 1 1 d
H10B H 0.528(2) 1.031(3) 0.708(2) 0.041(6) Uiso 1 1 d

loop_
_atom_site_aniso_label
_atom_site_aniso_U_11
_atom_site_aniso_U_22
_atom_site_aniso_U_33
_atom_site_aniso_U_23
_atom_site_aniso_U_13
_atom_site_aniso_U_12
O1 0.0340(6) 0.0227(5) 0.0194(5) 0.0055(4) 0.0018(4) 0.0001(5)
O2 0.0226(5) 0.0243(5) 0.0287(5) -0.0019(4) 0.0041(5) 0.0035(4)
S 0.02133(17) 0.01565(15) 0.01616(15) 0.00086(12) 0.00233(12) 0.00099(12)
C1 0.0172(6) 0.0169(6) 0.0148(5) 0.0005(5) 0.0003(5) 0.0026(5)
C2 0.0192(6) 0.0165(6) 0.0246(7) -0.0007(5) 0.0003(5) 0.0014(5)
C3 0.0218(7) 0.0255(7) 0.0290(8) -0.0100(6) -0.0033(6) 0.0050(6)
C4 0.0233(7) 0.0395(9) 0.0218(7) -0.0081(7) 0.0010(6) 0.0063(7)
C5 0.0219(7) 0.0354(8) 0.0194(6) 0.0037(6) 0.0031(6) 0.0009(6)
C6 0.0173(6) 0.0210(7) 0.0195(6) 0.0037(5) -0.0007(5) -0.0002(5)
C7 0.0271(7) 0.0204(7) 0.0239(7) 0.0063(6) 0.0004(6) -0.0041(6)
C8 0.0306(8) 0.0147(6) 0.0300(8) 0.0042(6) -0.0002(7) 0.0013(5)
N 0.0286(6) 0.0148(5) 0.0223(6) -0.0013(5) -0.0016(5) 0.0004(4)
C9 0.0297(8) 0.0207(7) 0.0264(7) -0.0041(6) -0.0061(6) -0.0041(6)
C11 0.0363(9) 0.0363(9) 0.0317(9) 0.0033(8) -0.0133(8) -0.0042(8)
C10 0.0247(7) 0.0256(7) 0.0334(8) 0.0010(7) -0.0030(7) -0.0068(6)

loop_
_atom_type_symbol
_atom_type_description
_atom_type_scat_dispersion_real
_atom_type_scat_dispersion_imag
_atom_type_scat_source
C C 0.0033 0.0016 'International Tables Vol C Tables 4.2.6.8 and 6.1.1.4'
H H 0.0000 0.0000 'International Tables Vol C Tables 4.2.6.8 and 6.1.1.4'
N N 0.0061 0.0033 'International Tables Vol C Tables 4.2.6.8 and 6.1.1.4'
O O 0.0106 0.0060 'International Tables Vol C Tables 4.2.6.8 and 6.1.1.4'
S S 0.1246 0.1234 'International Tables Vol C Tables 4.2.6.8 and 6.1.1.4'

loop_
_geom_angle_atom_site_label_1
_geom_angle_atom_site_label_2
_geom_angle_atom_site_label_3
_geom_angle
O1 S O2 117.24(7)
O1 S N 109.76(7)
O2 S N 106.80(7)
O1 S C1 110.04(7)
O2 S C1 107.72(7)
N S C1 104.49(7)
C2 C1 C6 122.42(13)
C2 C1 S 117.66(11)
C6 C1 S 119.79(11)
C3 C2 C1 118.98(14)
C3 C2 H2 121.8(11)
C1 C2 H2 119.2(12)
C4 C3 C2 119.89(15)
C4 C3 H3 120.8(12)
C2 C3 H3 119.2(12)
C3 C4 C5 120.79(15)
C3 C4 H4 119.7(13)
C5 C4 H4 119.5(13)
C4 C5 C6 120.81(14)
C4 C5 H5 118.5(13)
C6 C5 H5 120.6(13)
C1 C6 C5 117.11(13)
C1 C6 C7 121.33(13)
C5 C6 C7 121.48(13)
C6 C7 C8 109.68(12)
C6 C7 C10 109.68(12)
C8 C7 C10 101.71(13)
C6 C7 H7 110.8(13)
C8 C7 H7 109.8(13)
C10 C7 H7 114.8(14)
N C8 C7 102.32(11)
N C8 H8A 109.3(10)
C7 C8 H8A 116.4(10)
N C8 H8B 104.4(12)
C7 C8 H8B 112.4(12)
H8A C8 H8B 111.0(16)
C8 N C9 102.09(12)
C8 N S 108.94(10)
C9 N S 119.87(10)
C11 C9 N 117.34(14)
C11 C9 C10 114.63(14)
N C9 C10 105.54(12)
C11 C9 H9 109.1(11)
N C9 H9 102.1(10)
C10 C9 H9 107.1(11)
C9 C11 H11A 109.8(17)
C9 C11 H11B 112.9(12)
H11A C11 H11B 107(2)
C9 C11 H11C 112(2)
H11A C11 H11C 103(2)
H11B C11 H11C 111(2)
C7 C10 C9 105.07(12)
C7 C10 H10A 109.1(15)
C9 C10 H10A 114.1(14)
C7 C10 H10B 108.5(14)
C9 C10 H10B 111.1(15)
H10A C10 H10B 108.8(18)

loop_
_geom_bond_atom_site_label_1
_geom_bond_atom_site_label_2
_geom_bond_distance
O1 S 1.4291(11)
O2 S 1.4361(11)
S N 1.6479(13)
S C1 1.7588(14)
C1 C2 1.3911(19)
C1 C6 1.3936(19)
C2 C3 1.386(2)
C2 H2 0.889(19)
C3 C4 1.378(3)
C3 H3 0.95(2)
C4 C5 1.387(2)
C4 H4 0.92(2)
C5 C6 1.400(2)
C5 H5 0.97(2)
C6 C7 1.510(2)
C7 C8 1.532(2)
C7 C10 1.546(2)
C7 H7 0.93(2)
C8 N 1.494(2)
C8 H8A 0.993(18)
C8 H8B 0.92(2)
N C9 1.513(2)
C9 C11 1.508(2)
C9 C10 1.546(2)
C9 H9 0.97(2)
C11 H11A 0.90(3)
C11 H11B 0.97(2)
C11 H11C 0.91(3)
C10 H10A 0.98(2)
C10 H10B 0.93(2)

loop_
_geom_torsion_atom_site_label_1
_geom_torsion_atom_site_label_2
_geom_torsion_atom_site_label_3
_geom_torsion_atom_site_label_4
_geom_torsion
O1 S C1 C2 54.14(12)
O2 S C1 C2 -74.76(12)
N S C1 C2 171.92(10)
O1 S C1 C6 -129.85(11)
O2 S C1 C6 101.25(12)
N S C1 C6 -12.07(13)
C6 C1 C2 C3 -0.2(2)
S C1 C2 C3 175.68(11)
C1 C2 C3 C4 0.0(2)
C2 C3 C4 C5 0.2(2)
C3 C4 C5 C6 -0.2(2)
C2 C1 C6 C5 0.2(2)
S C1 C6 C5 -175.57(11)
C2 C1 C6 C7 -176.71(13)
S C1 C6 C7 7.48(18)
C4 C5 C6 C1 -0.1(2)
C4 C5 C6 C7 176.90(14)
C1 C6 C7 C8 -36.59(18)
C5 C6 C7 C8 146.59(14)
C1 C6 C7 C10 74.32(17)
C5 C6 C7 C10 -102.51(16)
C6 C7 C8 N 71.95(14)
C10 C7 C8 N -44.11(14)
C7 C8 N C9 47.74(14)
C7 C8 N S -79.99(13)
O1 S N C8 166.16(10)
O2 S N C8 -65.79(11)
C1 S N C8 48.19(11)
O1 S N C9 49.26(13)
O2 S N C9 177.31(11)
C1 S N C9 -68.71(12)
C8 N C9 C11 -161.48(14)
S N C9 C11 -41.10(18)
C8 N C9 C10 -32.38(14)
S N C9 C10 88.00(14)
C6 C7 C10 C9 -92.66(15)
C8 C7 C10 C9 23.40(15)
C11 C9 C10 C7 135.71(14)
N C9 C10 C7 5.03(16)

loop_
_cod_related_entry_id
_cod_related_entry_database
_cod_related_entry_code
1 ChemSpider 17268827
